data_4102711
loop_
_publ_author_name
'Sunewang R. Wang'
'Zaozao Qiu'
'Zuowei Xie'

_publ_section_title
;
 Insertion of Carboryne into Aromatic Rings: Formation of
 Cyclooctatetraenocarboranes
;
_journal_name_full 'Journal of the American Chemical Society'
_journal_page_first 9988
_journal_page_last 9989
_journal_paper_doi 10.1021/ja1044488
_journal_volume 132
_journal_year 2010
_chemical_formula_sum 'C10 H20 B10 O'
_chemical_formula_weight 264.36
_chemical_name_systematic
; 
 ? 
;
_space_group_IT_number 14
_symmetry_cell_setting monoclinic
_symmetry_space_group_name_Hall '-P 2yn'
_symmetry_space_group_name_H-M 'P 1 21/n 1'
_atom_sites_solution_hydrogens geom
_atom_sites_solution_primary direct
_atom_sites_solution_secondary difmap
_audit_creation_method SHELXL-97
_cell_angle_alpha 90.00
_cell_angle_beta 94.1340(10)
_cell_angle_gamma 90.00
_cell_formula_units_Z 4
_cell_length_a 6.9769(2)
_cell_length_b 12.9283(4)
_cell_length_c 17.4054(5)
_cell_measurement_reflns_used 248
_cell_measurement_temperature 296(2)
_cell_measurement_theta_max 15
_cell_measurement_theta_min 15
_cell_volume 1565.87(8)
_computing_cell_refinement 'BRUKER KAPPA APEXII DUO DIFFRACTOMETER'
_computing_data_collection 'BRUKER KAPPA APEXII DUO DIFFRACTOMETER'
_computing_data_reduction 'BRUKER KAPPA APEXII DUO DIFFRACTOMETER'
_computing_molecular_graphics 'SIEMENS SHELXTL'
_computing_publication_material 'SIEMENS SHELXTL'
_computing_structure_refinement 'SHELXL-97 (Sheldrick, 2008)'
_computing_structure_solution 'SHELXS-97 (Sheldrick, 2008)'
_diffrn_ambient_temperature 296(2)
_diffrn_measured_fraction_theta_full 0.994
_diffrn_measured_fraction_theta_max 0.994
_diffrn_measurement_device_type 'BRUKER KAPPA APEXII DUO DIFFRACTOMETER'
_diffrn_measurement_method 'PHI & OMEGA SCAN'
_diffrn_radiation_monochromator graphite
_diffrn_radiation_source 'fine-focus sealed tube'
_diffrn_radiation_type MoK\a
_diffrn_radiation_wavelength 0.71073
_diffrn_reflns_av_R_equivalents 0.0327
_diffrn_reflns_av_sigmaI/netI 0.0180
_diffrn_reflns_limit_h_max 7
_diffrn_reflns_limit_h_min -8
_diffrn_reflns_limit_k_max 15
_diffrn_reflns_limit_k_min -15
_diffrn_reflns_limit_l_max 20
_diffrn_reflns_limit_l_min -20
_diffrn_reflns_number 22963
_diffrn_reflns_theta_full 25.25
_diffrn_reflns_theta_max 25.25
_diffrn_reflns_theta_min 1.96
_exptl_absorpt_coefficient_mu 0.058
_exptl_absorpt_correction_T_max 0.7456
_exptl_absorpt_correction_T_min 0.6115
_exptl_absorpt_correction_type multi-scan
_exptl_crystal_colour colourless
_exptl_crystal_density_diffrn 1.121
_exptl_crystal_density_method 'not measured'
_exptl_crystal_description block
_exptl_crystal_F_000 552
_exptl_crystal_size_max 0.50
_exptl_crystal_size_mid 0.30
_exptl_crystal_size_min 0.20
_refine_diff_density_max 0.214
_refine_diff_density_min -0.204
_refine_diff_density_rms 0.035
_refine_ls_extinction_method none
_refine_ls_goodness_of_fit_ref 1.070
_refine_ls_hydrogen_treatment riding
_refine_ls_matrix_type full
_refine_ls_number_parameters 190
_refine_ls_number_reflns 2816
_refine_ls_number_restraints 0
_refine_ls_restrained_S_all 1.070
_refine_ls_R_factor_all 0.0555
_refine_ls_R_factor_gt 0.0486
_refine_ls_shift/su_max 0.000
_refine_ls_shift/su_mean 0.000
_refine_ls_structure_factor_coef Fsqd
_refine_ls_weighting_details 'calc w=1/[\s^2^(Fo^2^)+(0.1064P)^2^+0.2959P] where P=(Fo^2^+2Fc^2^)/3'
_refine_ls_weighting_scheme calc
_refine_ls_wR_factor_gt 0.1501
_refine_ls_wR_factor_ref 0.1651
_reflns_number_gt 2422
_reflns_number_total 2816
_reflns_threshold_expression >2sigma(I)
_cod_data_source_file ja1044488_si_002_3.cif
_cod_data_source_block 3g
_cod_database_code 4102711

loop_
_symmetry_equiv_pos_as_xyz
'x, y, z'
'-x+1/2, y+1/2, -z+1/2'
'-x, -y, -z'
'x-1/2, -y-1/2, z-1/2'

loop_
_atom_site_label
_atom_site_type_symbol
_atom_site_fract_x
_atom_site_fract_y
_atom_site_fract_z
_atom_site_U_iso_or_equiv
_atom_site_adp_type
_atom_site_occupancy
_atom_site_symmetry_multiplicity
_atom_site_calc_flag
_atom_site_refinement_flags
O1 O 0.13878(17) 0.87541(10) 0.03748(7) 0.0570(4) Uani 1 1 d .
C1 C 0.39712(19) 0.84663(10) 0.12527(7) 0.0341(3) Uani 1 1 d .
C2 C 0.4767(2) 0.74874(11) 0.18066(8) 0.0359(3) Uani 1 1 d .
C11 C 0.3109(2) 0.82485(11) 0.04487(8) 0.0407(4) Uani 1 1 d .
C12 C 0.3841(2) 0.77199(13) -0.01191(9) 0.0508(4) Uani 1 1 d .
H12A H 0.3073 0.7720 -0.0579 0.061 Uiso 1 1 calc R
C13 C 0.5636(3) 0.71394(13) -0.01496(9) 0.0531(4) Uani 1 1 d .
H13A H 0.6405 0.7332 -0.0540 0.064 Uiso 1 1 calc R
C14 C 0.6322(3) 0.63751(13) 0.03027(9) 0.0531(4) Uani 1 1 d .
C15 C 0.5296(3) 0.59452(12) 0.09335(10) 0.0537(4) Uani 1 1 d .
H15A H 0.5101 0.5234 0.0906 0.064 Uiso 1 1 calc R
C16 C 0.4597(2) 0.63952(11) 0.15363(9) 0.0466(4) Uani 1 1 d .
H16A H 0.3893 0.5964 0.1838 0.056 Uiso 1 1 calc R
C17 C 0.0284(3) 0.86931(16) -0.03436(11) 0.0683(6) Uani 1 1 d .
H17A H -0.0885 0.9078 -0.0315 0.102 Uiso 1 1 calc R
H17B H -0.0017 0.7983 -0.0459 0.102 Uiso 1 1 calc R
H17C H 0.1010 0.8977 -0.0742 0.102 Uiso 1 1 calc R
C18 C 0.8181(3) 0.58476(19) 0.01706(13) 0.0775(6) Uani 1 1 d .
H18A H 0.8761 0.6175 -0.0250 0.116 Uiso 1 1 calc R
H18B H 0.7942 0.5133 0.0049 0.116 Uiso 1 1 calc R
H18C H 0.9032 0.5897 0.0628 0.116 Uiso 1 1 calc R
B3 B 0.6420(2) 0.83500(14) 0.14723(10) 0.0422(4) Uani 1 1 d .
H3 H 0.7468 0.8160 0.1051 0.051 Uiso 1 1 calc R
B4 B 0.5253(3) 0.95677(13) 0.14782(10) 0.0464(4) Uani 1 1 d .
H4 H 0.5539 1.0171 0.1056 0.056 Uiso 1 1 calc R
B5 B 0.2926(3) 0.93995(13) 0.18055(10) 0.0426(4) Uani 1 1 d .
H5 H 0.1718 0.9897 0.1598 0.051 Uiso 1 1 calc R
B6 B 0.2602(2) 0.80637(13) 0.19849(9) 0.0389(4) Uani 1 1 d .
H6 H 0.1192 0.7687 0.1889 0.047 Uiso 1 1 calc R
B7 B 0.6635(3) 0.78679(15) 0.24292(10) 0.0487(4) Uani 1 1 d .
H7 H 0.7831 0.7359 0.2631 0.058 Uiso 1 1 calc R
B8 B 0.6957(3) 0.92074(17) 0.22430(12) 0.0544(5) Uani 1 1 d .
H8 H 0.8371 0.9583 0.2327 0.065 Uiso 1 1 calc R
B9 B 0.4810(3) 0.98571(15) 0.24514(11) 0.0518(5) Uani 1 1 d .
H9 H 0.4835 1.0655 0.2671 0.062 Uiso 1 1 calc R
B10 B 0.3161(3) 0.89200(14) 0.27595(10) 0.0466(4) Uani 1 1 d .
H10 H 0.2106 0.9105 0.3179 0.056 Uiso 1 1 calc R
B11 B 0.4295(3) 0.77033(14) 0.27431(9) 0.0459(4) Uani 1 1 d .
H11 H 0.3977 0.7086 0.3150 0.055 Uiso 1 1 calc R
B12 B 0.5655(3) 0.88059(16) 0.30350(11) 0.0535(5) Uani 1 1 d .
H12 H 0.6226 0.8918 0.3635 0.064 Uiso 1 1 calc R

loop_
_atom_site_aniso_label
_atom_site_aniso_U_11
_atom_site_aniso_U_22
_atom_site_aniso_U_33
_atom_site_aniso_U_23
_atom_site_aniso_U_13
_atom_site_aniso_U_12
O1 0.0552(7) 0.0646(8) 0.0482(7) -0.0025(5) -0.0167(5) 0.0186(5)
C1 0.0361(7) 0.0330(7) 0.0330(7) 0.0036(5) 0.0005(5) 0.0025(5)
C2 0.0385(7) 0.0381(7) 0.0311(7) 0.0036(5) 0.0024(5) 0.0068(5)
C11 0.0451(8) 0.0407(7) 0.0354(7) 0.0046(6) -0.0041(6) 0.0036(6)
C12 0.0623(10) 0.0541(9) 0.0349(8) -0.0015(6) -0.0044(7) 0.0034(7)
C13 0.0625(11) 0.0590(10) 0.0388(8) -0.0064(7) 0.0108(7) 0.0037(8)
C14 0.0611(11) 0.0524(9) 0.0467(9) -0.0112(7) 0.0097(7) 0.0096(7)
C15 0.0708(11) 0.0362(8) 0.0547(10) -0.0024(7) 0.0095(8) 0.0071(7)
C16 0.0586(10) 0.0351(7) 0.0466(9) 0.0048(6) 0.0081(7) 0.0039(6)
C17 0.0665(12) 0.0760(12) 0.0576(11) 0.0015(9) -0.0284(9) 0.0077(9)
C18 0.0812(14) 0.0851(14) 0.0684(13) -0.0032(11) 0.0208(11) 0.0317(12)
B3 0.0351(8) 0.0500(9) 0.0417(9) -0.0027(7) 0.0041(7) -0.0021(7)
B4 0.0542(10) 0.0377(8) 0.0476(9) -0.0026(7) 0.0064(8) -0.0075(7)
B5 0.0471(9) 0.0377(8) 0.0429(9) -0.0006(7) 0.0022(7) 0.0101(7)
B6 0.0362(8) 0.0422(8) 0.0388(8) 0.0018(6) 0.0068(6) 0.0033(6)
B7 0.0421(9) 0.0617(11) 0.0407(9) -0.0038(8) -0.0078(7) 0.0132(8)
B8 0.0445(10) 0.0635(12) 0.0543(11) -0.0143(9) -0.0021(8) -0.0082(8)
B9 0.0587(11) 0.0451(9) 0.0513(10) -0.0126(8) 0.0014(8) -0.0003(8)
B10 0.0508(10) 0.0507(10) 0.0387(9) -0.0044(7) 0.0069(7) 0.0100(8)
B11 0.0547(10) 0.0514(10) 0.0316(8) 0.0036(7) 0.0045(7) 0.0105(8)
B12 0.0552(11) 0.0647(12) 0.0390(9) -0.0130(8) -0.0069(8) 0.0073(9)

loop_
_atom_type_symbol
_atom_type_description
_atom_type_scat_dispersion_real
_atom_type_scat_dispersion_imag
_atom_type_scat_source
C C 0.0033 0.0016 'International Tables Vol C Tables 4.2.6.8 and 6.1.1.4'
H H 0.0000 0.0000 'International Tables Vol C Tables 4.2.6.8 and 6.1.1.4'
B B 0.0013 0.0007 'International Tables Vol C Tables 4.2.6.8 and 6.1.1.4'
O O 0.0106 0.0060 'International Tables Vol C Tables 4.2.6.8 and 6.1.1.4'

loop_
_geom_angle_atom_site_label_1
_geom_angle_atom_site_label_2
_geom_angle_atom_site_label_3
_geom_angle
C11 O1 C17 118.22(14)
C11 C1 C2 119.33(11)
C11 C1 B4 122.30(12)
C2 C1 B4 110.69(11)
C11 C1 B6 115.04(12)
C2 C1 B6 61.44(8)
B4 C1 B6 112.89(11)
C11 C1 B3 120.64(12)
C2 C1 B3 61.48(9)
B4 C1 B3 62.00(10)
B6 C1 B3 113.62(11)
C11 C1 B5 119.23(11)
C2 C1 B5 110.11(10)
B4 C1 B5 61.86(10)
B6 C1 B5 61.55(9)
B3 C1 B5 112.68(11)
C16 C2 C1 121.52(12)
C16 C2 B7 120.88(12)
C1 C2 B7 110.90(11)
C16 C2 B11 116.07(12)
C1 C2 B11 110.46(10)
B7 C2 B11 62.49(10)
C16 C2 B6 114.44(12)
C1 C2 B6 61.14(8)
B7 C2 B6 113.47(11)
B11 C2 B6 61.86(9)
C16 C2 B3 122.87(12)
C1 C2 B3 61.20(9)
B7 C2 B3 62.07(10)
B11 C2 B3 113.16(12)
B6 C2 B3 113.15(11)
C12 C11 O1 123.85(14)
C12 C11 C1 129.40(14)
O1 C11 C1 106.68(12)
C11 C12 C13 131.61(15)
C14 C13 C12 129.15(16)
C13 C14 C15 123.45(16)
C13 C14 C18 121.73(17)
C15 C14 C18 114.73(16)
C16 C15 C14 131.02(15)
C15 C16 C2 129.91(15)
C1 B3 C2 57.32(8)
C1 B3 B8 105.42(12)
C2 B3 B8 105.03(12)
C1 B3 B4 58.48(9)
C2 B3 B4 104.59(11)
B8 B3 B4 60.58(11)
C1 B3 B7 104.66(11)
C2 B3 B7 58.17(9)
B8 B3 B7 60.45(11)
B4 B3 B7 108.31(12)
C1 B4 B5 59.75(9)
C1 B4 B3 59.52(9)
B5 B4 B3 108.96(12)
C1 B4 B8 105.26(12)
B5 B4 B8 107.77(13)
B3 B4 B8 59.34(10)
C1 B4 B9 105.61(12)
B5 B4 B9 59.68(10)
B3 B4 B9 107.63(13)
B8 B4 B9 59.80(11)
C1 B5 B10 105.22(11)
C1 B5 B9 105.18(11)
B10 B5 B9 60.42(10)
C1 B5 B4 58.39(9)
B10 B5 B4 108.64(12)
B9 B5 B4 60.47(10)
C1 B5 B6 58.98(8)
B10 B5 B6 59.83(9)
B9 B5 B6 108.20(12)
B4 B5 B6 107.91(11)
C1 B6 C2 57.42(8)
C1 B6 B10 105.72(12)
C2 B6 B10 105.02(11)
C1 B6 B11 104.76(11)
C2 B6 B11 58.43(8)
B10 B6 B11 59.79(10)
C1 B6 B5 59.47(9)
C2 B6 B5 105.29(11)
B10 B6 B5 59.99(10)
B11 B6 B5 107.54(12)
C2 B7 B11 58.83(9)
C2 B7 B3 59.75(9)
B11 B7 B3 108.32(12)
C2 B7 B12 105.34(12)
B11 B7 B12 59.72(11)
B3 B7 B12 107.90(13)
C2 B7 B8 105.40(12)
B11 B7 B8 107.71(13)
B3 B7 B8 59.36(10)
B12 B7 B8 60.17(11)
B3 B8 B9 108.51(13)
B3 B8 B7 60.20(10)
B9 B8 B7 107.69(14)
B3 B8 B4 60.08(10)
B9 B8 B4 60.15(11)
B7 B8 B4 107.73(12)
B3 B8 B12 108.30(14)
B9 B8 B12 59.72(11)
B7 B8 B12 59.84(11)
B4 B8 B12 107.71(13)
B5 B9 B12 107.99(13)
B5 B9 B8 108.11(12)
B12 B9 B8 60.28(11)
B5 B9 B10 59.78(10)
B12 B9 B10 60.04(11)
B8 B9 B10 108.21(13)
B5 B9 B4 59.85(10)
B12 B9 B4 108.09(13)
B8 B9 B4 60.06(11)
B10 B9 B4 107.65(12)
B11 B10 B6 60.18(10)
B11 B10 B5 108.00(11)
B6 B10 B5 60.18(9)
B11 B10 B12 59.88(11)
B6 B10 B12 108.17(12)
B5 B10 B12 107.76(13)
B11 B10 B9 107.56(13)
B6 B10 B9 107.97(12)
B5 B10 B9 59.79(10)
B12 B10 B9 59.74(11)
C2 B11 B10 106.20(11)
C2 B11 B12 105.65(12)
B10 B11 B12 60.49(11)
C2 B11 B6 59.71(9)
B10 B11 B6 60.03(10)
B12 B11 B6 108.53(12)
C2 B11 B7 58.68(9)
B10 B11 B7 108.83(13)
B12 B11 B7 60.26(11)
B6 B11 B7 108.60(11)
B11 B12 B9 107.74(13)
B11 B12 B7 60.01(10)
B9 B12 B7 108.04(13)
B11 B12 B10 59.63(10)
B9 B12 B10 60.21(11)
B7 B12 B10 107.95(13)
B11 B12 B8 107.81(12)
B9 B12 B8 60.00(12)
B7 B12 B8 60.00(11)
B10 B12 B8 108.12(13)

loop_
_geom_bond_atom_site_label_1
_geom_bond_atom_site_label_2
_geom_bond_distance
O1 C11 1.3654(18)
O1 C17 1.423(2)
C1 C11 1.5091(18)
C1 C2 1.6620(18)
C1 B4 1.712(2)
C1 B6 1.727(2)
C1 B3 1.730(2)
C1 B5 1.736(2)
C2 C16 1.490(2)
C2 B7 1.706(2)
C2 B11 1.709(2)
C2 B6 1.732(2)
C2 B3 1.735(2)
C11 C12 1.333(2)
C12 C13 1.464(2)
C13 C14 1.331(2)
C14 C15 1.463(2)
C14 C18 1.498(2)
C15 C16 1.323(2)
B3 B8 1.759(3)
B3 B4 1.773(2)
B3 B7 1.775(2)
B4 B5 1.772(2)
B4 B8 1.782(3)
B4 B9 1.783(2)
B5 B10 1.769(2)
B5 B9 1.769(3)
B5 B6 1.772(2)
B6 B10 1.766(2)
B6 B11 1.769(2)
B7 B11 1.772(3)
B7 B12 1.776(3)
B7 B8 1.779(3)
B8 B9 1.777(3)
B8 B12 1.782(3)
B9 B12 1.772(3)
B9 B10 1.780(3)
B10 B11 1.762(2)
B10 B12 1.777(3)
B11 B12 1.766(3)
